data_7123037
loop_
_publ_author_name
'Sarbajna, Abir'
'Patil, Pradnya H.'
'Dinh, Minh Hoan'
'Gladkovskaya, Olga'
'Fayzullin, Robert R.'
'Lapointe, S\'ebastien'
'Khaskin, Eugene'
'Khusnutdinova, Julia R.'

_publ_section_title
;
 Facile and reversible double dearomatization of pyridines in
 non-phosphine MnI complexes with N,S-donor pyridinophane ligand
;
_journal_name_full 'Chemical Communications'
_journal_paper_doi 10.1039/C9CC00424F
_journal_year 2019
_chemical_formula_moiety 'C16 H14 Mn N2 O2 S2 1+, Br 1-'
_chemical_formula_sum 'C16 H14 Br Mn N2 O2 S2'
_chemical_formula_weight 465.26
_space_group_crystal_system monoclinic
_space_group_IT_number 15
_space_group_name_Hall '-I 2ya'
_space_group_name_H-M_alt 'I 1 2/a 1'
_symmetry_space_group_name_Hall '-I 2ya'
_symmetry_space_group_name_H-M 'I 1 2/a 1'
_atom_sites_solution_hydrogens geom
_audit_creation_method SHELXL-2018/3
_audit_update_record
;
2018-12-30 deposited with the CCDC.    2019-02-21 downloaded from the CCDC.
;
_cell_angle_alpha 90
_cell_angle_beta 117.847(5)
_cell_angle_gamma 90
_cell_formula_units_Z 8
_cell_length_a 17.4339(6)
_cell_length_b 11.9674(3)
_cell_length_c 18.4715(7)
_cell_measurement_reflns_used 13202
_cell_measurement_temperature 101(2)
_cell_measurement_theta_max 30.2820
_cell_measurement_theta_min 2.6930
_cell_volume 3407.6(2)
_computing_cell_refinement 'CrysAlisPro 1.171.39.20a (Rigaku OD, 2015)'
_computing_data_collection 'CrysAlisPro 1.171.39.20a (Rigaku OD, 2015)'
_computing_data_reduction 'CrysAlisPro 1.171.39.20a (Rigaku OD, 2015)'
_computing_molecular_graphics
;
WinGX (Farrugia, 2012); Olex2 (Dolomanov et al., 2009);
ORTEP-3 (Farrugia, 2012); PLATON (Spek, 2009)
;
_computing_publication_material 'enCIFer (Allen, 2004)'
_computing_structure_refinement 'SHELXL-2018/3 (Sheldrick, 2015)'
_computing_structure_solution 'SHELXT-2018/2 (Sheldrick, 2015)'
_diffrn_ambient_temperature 101(2)
_diffrn_measured_fraction_theta_full 0.998
_diffrn_measured_fraction_theta_max 0.880
_diffrn_measurement_device_type 'XtaLAB Pro: Kappa dual offset/far'
_diffrn_measurement_method '\w scans'
_diffrn_radiation_probe x-ray
_diffrn_radiation_type MoK\a
_diffrn_radiation_wavelength 0.71073
_diffrn_reflns_av_R_equivalents 0.0670
_diffrn_reflns_av_unetI/netI 0.0385
_diffrn_reflns_Laue_measured_fraction_full 0.998
_diffrn_reflns_Laue_measured_fraction_max 0.880
_diffrn_reflns_limit_h_max 24
_diffrn_reflns_limit_h_min -22
_diffrn_reflns_limit_k_max 16
_diffrn_reflns_limit_k_min -15
_diffrn_reflns_limit_l_max 22
_diffrn_reflns_limit_l_min -25
_diffrn_reflns_number 27368
_diffrn_reflns_point_group_measured_fraction_full 0.998
_diffrn_reflns_point_group_measured_fraction_max 0.880
_diffrn_reflns_theta_full 25.242
_diffrn_reflns_theta_max 30.314
_diffrn_reflns_theta_min 2.110
_diffrn_source 'microfocus sealed X-ray tube'
_exptl_absorpt_coefficient_mu 3.376
_exptl_absorpt_correction_T_max 1.000
_exptl_absorpt_correction_T_min 0.461
_exptl_absorpt_correction_type gaussian
_exptl_absorpt_process_details
;
CrysAlisPro 1.171.39.20a (Rigaku Oxford Diffraction, 2015).
Numerical absorption correction based on gaussian integration over
a multifaceted crystal model. Empirical absorption correction using
spherical harmonics, frame scaling and detector area scaling,
implemented in SCALE3 ABSPACK scaling algorithm.
;
_exptl_crystal_colour 'bright yellow'
_exptl_crystal_density_diffrn 1.814
_exptl_crystal_description needle
_exptl_crystal_F_000 1856
_exptl_crystal_recrystallization_method 'vapor diffusion of diethyl ether into a DCM/MeOH (1:1) solution'
_exptl_crystal_size_max 0.250
_exptl_crystal_size_mid 0.049
_exptl_crystal_size_min 0.043
_refine_diff_density_max 0.693
_refine_diff_density_min -0.614
_refine_diff_density_rms 0.091
_refine_ls_extinction_method none
_refine_ls_goodness_of_fit_ref 1.049
_refine_ls_hydrogen_treatment constr
_refine_ls_matrix_type full
_refine_ls_number_parameters 217
_refine_ls_number_reflns 4504
_refine_ls_number_restraints 0
_refine_ls_restrained_S_all 1.049
_refine_ls_R_factor_all 0.0297
_refine_ls_R_factor_gt 0.0260
_refine_ls_shift/su_max 0.001
_refine_ls_shift/su_mean 0.000
_refine_ls_structure_factor_coef Fsqd
_refine_ls_weighting_details 'w=1/[\s^2^(Fo^2^)+(0.0287P)^2^+5.1353P] where P=(Fo^2^+2Fc^2^)/3'
_refine_ls_weighting_scheme calc
_refine_ls_wR_factor_gt 0.0679
_refine_ls_wR_factor_ref 0.0692
_reflns_Friedel_coverage 0.000
_reflns_number_gt 4098
_reflns_number_total 4504
_reflns_threshold_expression 'I > 2\s(I)'
_cod_data_source_file c9cc00424f2.cif
_cod_data_source_block jk198
_cod_original_cell_volume 3407.5(2)
_cod_database_code 7123037
_shelx_shelxl_version_number 2018/3
_shelx_space_group_comment
;
The symmetry employed for this shelxl refinement is uniquely defined
by the following loop, which should always be used as a source of
symmetry information in preference to the above space-group names.
They are only intended as comments.
;
_shelx_estimated_absorpt_t_min 0.486
_shelx_estimated_absorpt_t_max 0.868

loop_
_space_group_symop_operation_xyz
'x, y, z'
'-x+1/2, y, -z'
'x+1/2, y+1/2, z+1/2'
'-x+1, y+1/2, -z+1/2'
'-x, -y, -z'
'x-1/2, -y, z'
'-x+1/2, -y+1/2, -z+1/2'
'x, -y+1/2, z+1/2'

loop_
_atom_site_label
_atom_site_type_symbol
_atom_site_fract_x
_atom_site_fract_y
_atom_site_fract_z
_atom_site_U_iso_or_equiv
_atom_site_adp_type
_atom_site_occupancy
_atom_site_site_symmetry_order
_atom_site_calc_flag
_atom_site_refinement_flags_posn
_atom_site_refinement_flags_adp
Br1 Br 0.30257(2) 0.78657(2) 0.38627(2) 0.01278(6) Uani 1 1 d . .
Mn1 Mn 0.57611(2) 0.70454(2) 0.72278(2) 0.00841(7) Uani 1 1 d . .
S1 S 0.43972(3) 0.76319(4) 0.68952(3) 0.01061(9) Uani 1 1 d . .
S2 S 0.69668(3) 0.60015(4) 0.75909(3) 0.01080(9) Uani 1 1 d . .
O1 O 0.59603(9) 0.81971(12) 0.59132(8) 0.0157(3) Uani 1 1 d . .
O2 O 0.66792(10) 0.89386(13) 0.83141(9) 0.0248(3) Uani 1 1 d . .
N1 N 0.51228(9) 0.57444(12) 0.64489(8) 0.0096(3) Uani 1 1 d . .
N2 N 0.56540(9) 0.61471(12) 0.81259(8) 0.0087(3) Uani 1 1 d . .
C21 C 0.41169(11) 0.66756(15) 0.75082(10) 0.0112(3) Uani 1 1 d . .
H21A H 0.382026 0.709975 0.776536 0.013 Uiso 1 1 calc R U
H21B H 0.370658 0.610594 0.714359 0.013 Uiso 1 1 calc R U
C13 C 0.38241(12) 0.50257(17) 0.53363(11) 0.0165(4) Uani 1 1 d . .
H13 H 0.322873 0.512147 0.495632 0.020 Uiso 1 1 calc R U
C16 C 0.55456(11) 0.47926(15) 0.64481(10) 0.0107(3) Uani 1 1 d . .
C23 C 0.48233(11) 0.55060(15) 0.87781(10) 0.0111(3) Uani 1 1 d . .
H23 H 0.429196 0.550349 0.880446 0.013 Uiso 1 1 calc R U
C14 C 0.42554(12) 0.40524(17) 0.53344(12) 0.0182(4) Uani 1 1 d . .
H14 H 0.395839 0.347419 0.495306 0.022 Uiso 1 1 calc R U
C25 C 0.63025(11) 0.49445(15) 0.92959(10) 0.0106(3) Uani 1 1 d . .
H25 H 0.679288 0.453256 0.967270 0.013 Uiso 1 1 calc R U
C17 C 0.64913(12) 0.46914(16) 0.70566(11) 0.0151(3) Uani 1 1 d . .
H17A H 0.681568 0.443838 0.676699 0.018 Uiso 1 1 calc R U
H17B H 0.655869 0.411359 0.746564 0.018 Uiso 1 1 calc R U
C27 C 0.71744(11) 0.56671(16) 0.86272(10) 0.0122(3) Uani 1 1 d . .
H27A H 0.749370 0.495071 0.879721 0.015 Uiso 1 1 calc R U
H27B H 0.754423 0.625599 0.900572 0.015 Uiso 1 1 calc R U
C22 C 0.48966(10) 0.60986(14) 0.81651(10) 0.0090(3) Uani 1 1 d . .
C1 C 0.58658(11) 0.77598(15) 0.64273(11) 0.0119(3) Uani 1 1 d . .
C24 C 0.55338(11) 0.49196(15) 0.93494(10) 0.0116(3) Uani 1 1 d . .
H24 H 0.549607 0.450717 0.977106 0.014 Uiso 1 1 calc R U
C2 C 0.63175(12) 0.81880(16) 0.79003(11) 0.0148(4) Uani 1 1 d . .
C26 C 0.63472(11) 0.55757(14) 0.86876(10) 0.0095(3) Uani 1 1 d . .
C11 C 0.38487(12) 0.69473(16) 0.59085(11) 0.0136(3) Uani 1 1 d . .
H11A H 0.323666 0.680798 0.577365 0.016 Uiso 1 1 calc R U
H11B H 0.385238 0.744677 0.548291 0.016 Uiso 1 1 calc R U
C12 C 0.42733(11) 0.58589(15) 0.59004(10) 0.0116(3) Uani 1 1 d . .
C15 C 0.51248(12) 0.39321(16) 0.58951(11) 0.0151(4) Uani 1 1 d . .
H15 H 0.542969 0.327092 0.590198 0.018 Uiso 1 1 calc R U

loop_
_atom_site_aniso_label
_atom_site_aniso_U_11
_atom_site_aniso_U_22
_atom_site_aniso_U_33
_atom_site_aniso_U_23
_atom_site_aniso_U_13
_atom_site_aniso_U_12
Br1 0.01126(10) 0.01520(11) 0.01256(10) 0.00077(6) 0.00614(7) 0.00070(6)
Mn1 0.01010(13) 0.00766(14) 0.01044(13) 0.00103(9) 0.00727(10) 0.00070(9)
S1 0.0131(2) 0.0101(2) 0.01167(19) 0.00363(15) 0.00840(16) 0.00450(15)
S2 0.00900(18) 0.0134(2) 0.01230(19) 0.00073(15) 0.00691(15) 0.00039(15)
O1 0.0185(6) 0.0170(7) 0.0166(6) 0.0034(5) 0.0123(5) -0.0001(5)
O2 0.0348(8) 0.0198(8) 0.0285(8) -0.0115(6) 0.0221(7) -0.0110(6)
N1 0.0112(6) 0.0110(7) 0.0099(6) 0.0025(5) 0.0076(5) 0.0018(5)
N2 0.0093(6) 0.0078(7) 0.0103(6) -0.0005(5) 0.0057(5) -0.0001(5)
C21 0.0107(7) 0.0135(9) 0.0122(8) 0.0036(6) 0.0076(6) 0.0028(6)
C13 0.0115(8) 0.0245(10) 0.0141(8) -0.0025(7) 0.0066(7) -0.0015(7)
C16 0.0130(8) 0.0101(8) 0.0126(8) 0.0011(6) 0.0090(6) 0.0011(6)
C23 0.0124(8) 0.0121(8) 0.0128(8) 0.0011(6) 0.0092(6) 0.0015(6)
C14 0.0182(9) 0.0199(10) 0.0190(9) -0.0090(7) 0.0106(8) -0.0058(7)
C25 0.0107(7) 0.0108(8) 0.0086(7) -0.0007(6) 0.0030(6) 0.0009(6)
C17 0.0150(8) 0.0128(9) 0.0157(8) -0.0013(7) 0.0057(7) 0.0038(7)
C27 0.0088(7) 0.0173(9) 0.0109(8) 0.0009(6) 0.0049(6) 0.0008(6)
C22 0.0096(7) 0.0084(8) 0.0098(7) -0.0015(6) 0.0052(6) 0.0004(6)
C1 0.0115(8) 0.0105(8) 0.0153(8) -0.0016(6) 0.0077(7) 0.0012(6)
C24 0.0132(8) 0.0132(9) 0.0096(7) 0.0004(6) 0.0063(6) -0.0008(6)
C2 0.0190(9) 0.0147(9) 0.0180(9) 0.0018(7) 0.0149(7) 0.0010(7)
C26 0.0091(7) 0.0093(8) 0.0102(7) -0.0022(6) 0.0047(6) 0.0002(6)
C11 0.0133(8) 0.0183(9) 0.0093(8) 0.0019(6) 0.0055(7) 0.0062(7)
C12 0.0108(7) 0.0163(9) 0.0108(8) 0.0018(6) 0.0076(6) 0.0014(7)
C15 0.0177(9) 0.0129(9) 0.0181(9) -0.0022(7) 0.0112(7) -0.0002(7)

loop_
_atom_type_symbol
_atom_type_description
_atom_type_scat_dispersion_real
_atom_type_scat_dispersion_imag
_atom_type_scat_source
C C 0.0033 0.0016 'International Tables Vol C Tables 4.2.6.8 and 6.1.1.4'
H H 0.0000 0.0000 'International Tables Vol C Tables 4.2.6.8 and 6.1.1.4'
N N 0.0061 0.0033 'International Tables Vol C Tables 4.2.6.8 and 6.1.1.4'
O O 0.0106 0.0060 'International Tables Vol C Tables 4.2.6.8 and 6.1.1.4'
S S 0.1246 0.1234 'International Tables Vol C Tables 4.2.6.8 and 6.1.1.4'
Mn Mn 0.3368 0.7283 'International Tables Vol C Tables 4.2.6.8 and 6.1.1.4'
Br Br -0.2901 2.4595 'International Tables Vol C Tables 4.2.6.8 and 6.1.1.4'

loop_
_geom_angle_atom_site_label_1
_geom_angle_atom_site_label_2
_geom_angle_atom_site_label_3
_geom_angle
C1 Mn1 C2 88.69(8)
C1 Mn1 N2 176.99(7)
C2 Mn1 N2 93.63(7)
C1 Mn1 N1 90.82(7)
C2 Mn1 N1 179.50(7)
N2 Mn1 N1 86.86(6)
C1 Mn1 S2 93.99(6)
C2 Mn1 S2 95.08(6)
N2 Mn1 S2 83.91(4)
N1 Mn1 S2 85.04(4)
C1 Mn1 S1 97.29(6)
C2 Mn1 S1 96.36(6)
N2 Mn1 S1 84.36(4)
N1 Mn1 S1 83.62(4)
S2 Mn1 S1 164.09(2)
C11 S1 C21 99.89(9)
C11 S1 Mn1 97.26(6)
C21 S1 Mn1 100.83(6)
C27 S2 C17 101.32(9)
C27 S2 Mn1 97.72(6)
C17 S2 Mn1 100.90(6)
C12 N1 C16 119.23(15)
C12 N1 Mn1 119.43(12)
C16 N1 Mn1 121.27(12)
C26 N2 C22 118.68(14)
C26 N2 Mn1 119.82(11)
C22 N2 Mn1 121.50(11)
C22 C21 S1 112.64(12)
C22 C21 H21A 109.1
S1 C21 H21A 109.1
C22 C21 H21B 109.1
S1 C21 H21B 109.1
H21A C21 H21B 107.8
C14 C13 C12 119.21(17)
C14 C13 H13 120.4
C12 C13 H13 120.4
N1 C16 C15 121.39(16)
N1 C16 C17 118.22(15)
C15 C16 C17 120.39(16)
C24 C23 C22 119.25(15)
C24 C23 H23 120.4
C22 C23 H23 120.4
C15 C14 C13 119.33(17)
C15 C14 H14 120.3
C13 C14 H14 120.3
C26 C25 C24 119.39(15)
C26 C25 H25 120.3
C24 C25 H25 120.3
C16 C17 S2 113.31(13)
C16 C17 H17A 108.9
S2 C17 H17A 108.9
C16 C17 H17B 108.9
S2 C17 H17B 108.9
H17A C17 H17B 107.7
C26 C27 S2 111.61(11)
C26 C27 H27A 109.3
S2 C27 H27A 109.3
C26 C27 H27B 109.3
S2 C27 H27B 109.3
H27A C27 H27B 108.0
N2 C22 C23 121.79(15)
N2 C22 C21 118.24(14)
C23 C22 C21 119.94(15)
O1 C1 Mn1 177.39(16)
C23 C24 C25 118.94(16)
C23 C24 H24 120.5
C25 C24 H24 120.5
O2 C2 Mn1 177.89(16)
N2 C26 C25 121.91(15)
N2 C26 C27 116.78(15)
C25 C26 C27 121.31(15)
C12 C11 S1 111.81(12)
C12 C11 H11A 109.3
S1 C11 H11A 109.3
C12 C11 H11B 109.3
S1 C11 H11B 109.3
H11A C11 H11B 107.9
N1 C12 C13 121.62(17)
N1 C12 C11 116.85(16)
C13 C12 C11 121.48(16)
C14 C15 C16 119.21(17)
C14 C15 H15 120.4
C16 C15 H15 120.4

loop_
_geom_bond_atom_site_label_1
_geom_bond_atom_site_label_2
_geom_bond_distance
Mn1 C1 1.7897(18)
Mn1 C2 1.797(2)
Mn1 N2 2.0572(14)
Mn1 N1 2.0582(15)
Mn1 S2 2.2609(5)
Mn1 S1 2.2712(5)
S1 C11 1.8109(19)
S1 C21 1.8297(17)
S2 C27 1.8187(17)
S2 C17 1.8317(19)
O1 C1 1.162(2)
O2 C2 1.157(2)
N1 C12 1.355(2)
N1 C16 1.357(2)
N2 C26 1.354(2)
N2 C22 1.357(2)
C21 C22 1.502(2)
C21 H21A 0.9900
C21 H21B 0.9900
C13 C14 1.387(3)
C13 C12 1.390(3)
C13 H13 0.9500
C16 C15 1.394(2)
C16 C17 1.505(2)
C23 C24 1.385(2)
C23 C22 1.392(2)
C23 H23 0.9500
C14 C15 1.387(3)
C14 H14 0.9500
C25 C26 1.386(2)
C25 C24 1.389(2)
C25 H25 0.9500
C17 H17A 0.9900
C17 H17B 0.9900
C27 C26 1.502(2)
C27 H27A 0.9900
C27 H27B 0.9900
C24 H24 0.9500
C11 C12 1.502(2)
C11 H11A 0.9900
C11 H11B 0.9900
C15 H15 0.9500

loop_
_geom_torsion_atom_site_label_1
_geom_torsion_atom_site_label_2
_geom_torsion_atom_site_label_3
_geom_torsion_atom_site_label_4
_geom_torsion
C11 S1 C21 C22 115.54(13)
Mn1 S1 C21 C22 16.11(13)
C12 N1 C16 C15 0.1(2)
Mn1 N1 C16 C15 -176.92(13)
C12 N1 C16 C17 179.29(15)
Mn1 N1 C16 C17 2.3(2)
C12 C13 C14 C15 0.0(3)
N1 C16 C17 S2 -10.1(2)
C15 C16 C17 S2 169.18(14)
C27 S2 C17 C16 111.91(13)
Mn1 S2 C17 C16 11.66(14)
C17 S2 C27 C26 -70.58(14)
Mn1 S2 C27 C26 32.23(13)
C26 N2 C22 C23 1.8(2)
Mn1 N2 C22 C23 -179.04(13)
C26 N2 C22 C21 -176.21(15)
Mn1 N2 C22 C21 2.9(2)
C24 C23 C22 N2 -2.1(3)
C24 C23 C22 C21 175.93(16)
S1 C21 C22 N2 -13.7(2)
S1 C21 C22 C23 168.18(13)
C22 C23 C24 C25 0.3(3)
C26 C25 C24 C23 1.6(3)
C22 N2 C26 C25 0.2(2)
Mn1 N2 C26 C25 -178.95(13)
C22 N2 C26 C27 -179.17(15)
Mn1 N2 C26 C27 1.7(2)
C24 C25 C26 N2 -1.9(3)
C24 C25 C26 C27 177.40(16)
S2 C27 C26 N2 -25.1(2)
S2 C27 C26 C25 155.50(14)
C21 S1 C11 C12 -69.20(14)
Mn1 S1 C11 C12 33.18(13)
C16 N1 C12 C13 -0.1(2)
Mn1 N1 C12 C13 176.97(13)
C16 N1 C12 C11 -177.70(15)
Mn1 N1 C12 C11 -0.67(19)
C14 C13 C12 N1 0.0(3)
C14 C13 C12 C11 177.57(17)
S1 C11 C12 N1 -24.55(19)
S1 C11 C12 C13 157.80(14)
C13 C14 C15 C16 0.0(3)
N1 C16 C15 C14 0.0(3)
C17 C16 C15 C14 -179.25(17)
